data_2204461
loop_
_publ_author_name
'Hu, Rui-Feng'
'Wen, Yi-Hang'
'Zhang, Jian'
'Li, Zhao-Ji'
'Yao, Yuan-Gen'

_publ_section_title
;
 4,4'-Bipyridylium bis(hydrogen 2,2'-dithiodibenzoate) dihydrate
;
_journal_issue 11
_journal_name_full 'Acta Crystallographica Section E'
_journal_page_first o2029
_journal_page_last o2031
_journal_paper_doi 10.1107/S1600536804025565
_journal_volume 60
_journal_year 2004
_chemical_formula_iupac 'C10 H10 N2 2+ , 2C14 H9 O4 S2 - , 2H2 O'
_chemical_formula_moiety 'C10 H10 N2 2+ , 2C14 H9 O4 S2 - , 2H2 O'
_chemical_formula_sum 'C38 H32 N2 O10 S4'
_chemical_formula_weight 804.90
_chemical_name_systematic
;
Hemi(4,4'-bipyridylium) hydrogen 2,2'-dithiodibenzoate monohydrate
;
_space_group_IT_number 2
_symmetry_cell_setting triclinic
_symmetry_space_group_name_Hall '-P 1'
_symmetry_space_group_name_H-M 'P -1'
_atom_sites_solution_hydrogens geom
_atom_sites_solution_primary direct
_atom_sites_solution_secondary difmap
_audit_creation_method SHELXL97
_cell_angle_alpha 64.80(2)
_cell_angle_beta 82.26(3)
_cell_angle_gamma 77.32(3)
_cell_formula_units_Z 1
_cell_length_a 7.913(2)
_cell_length_b 11.192(2)
_cell_length_c 11.438(3)
_cell_measurement_reflns_used 2035
_cell_measurement_temperature 293(2)
_cell_measurement_theta_max 25.00
_cell_measurement_theta_min 1.97
_cell_volume 893.2(4)
_computing_cell_refinement 'SMART and SAINT (Siemens, 1994)'
_computing_data_collection 'SMART (Siemens, 1996)'
_computing_data_reduction 'XPREP in SHELXTL (Siemens, 1994)'
_computing_molecular_graphics SHELXTL
_computing_publication_material SHELXTL
_computing_structure_refinement SHELXTL
_computing_structure_solution SHELXTL
_diffrn_ambient_temperature 293(2)
_diffrn_measured_fraction_theta_full 0.994
_diffrn_measured_fraction_theta_max 0.994
_diffrn_measurement_device_type 'Bruker P4'
_diffrn_measurement_method \w
_diffrn_radiation_monochromator graphite
_diffrn_radiation_source 'fine-focus sealed tube'
_diffrn_radiation_type MoK\a
_diffrn_radiation_wavelength 0.71073
_diffrn_reflns_av_R_equivalents 0.0370
_diffrn_reflns_av_sigmaI/netI 0.0570
_diffrn_reflns_limit_h_max 9
_diffrn_reflns_limit_h_min -9
_diffrn_reflns_limit_k_max 10
_diffrn_reflns_limit_k_min -13
_diffrn_reflns_limit_l_max 13
_diffrn_reflns_limit_l_min -13
_diffrn_reflns_number 5746
_diffrn_reflns_theta_full 25.00
_diffrn_reflns_theta_max 25.00
_diffrn_reflns_theta_min 1.97
_diffrn_standards_decay_% 0
_diffrn_standards_interval_count 0
_diffrn_standards_interval_time 0
_diffrn_standards_number 0
_exptl_absorpt_coefficient_mu 0.330
_exptl_absorpt_correction_T_max 0.984
_exptl_absorpt_correction_T_min 0.961
_exptl_absorpt_correction_type multi-scan
_exptl_absorpt_process_details '(SADABS; Sheldrick, 1996)'
_exptl_crystal_colour colourless
_exptl_crystal_density_diffrn 1.496
_exptl_crystal_density_meas ?
_exptl_crystal_density_method .
_exptl_crystal_description Prism
_exptl_crystal_F_000 418
_exptl_crystal_size_max 0.40
_exptl_crystal_size_mid 0.10
_exptl_crystal_size_min 0.05
_refine_diff_density_max 0.332
_refine_diff_density_min -0.379
_refine_ls_extinction_method none
_refine_ls_goodness_of_fit_ref 1.156
_refine_ls_hydrogen_treatment constr
_refine_ls_matrix_type full
_refine_ls_number_parameters 244
_refine_ls_number_reflns 3140
_refine_ls_number_restraints 3
_refine_ls_restrained_S_all 1.156
_refine_ls_R_factor_gt 0.0579
_refine_ls_shift/su_max 0.000
_refine_ls_shift/su_mean 0.000
_refine_ls_structure_factor_coef Fsqd
_refine_ls_weighting_details 'calc w = 1/[\s^2^(Fo^2^)+(0.0812P)^2^+0.5264P] where P=(Fo^2^+2Fc^2^)/3'
_refine_ls_weighting_scheme calc
_refine_ls_wR_factor_gt 0.1459
_refine_ls_wR_factor_ref 0.1860
_reflns_number_gt 2300
_reflns_number_total 3140
_reflns_threshold_expression I>2\s(I)
_cod_data_source_file ci6457.cif
_cod_data_source_block I
_cod_depositor_comments
;
The following automatic conversions were performed:
'_symmetry_cell_setting' value 'Triclinic' changed to 'triclinic'
according to '/home/saulius/struct/CIF-dictionaries/cif_core.dic'
dictionary named 'cif_core.dic' version 2.4.1 from 2010-06-29.

Automatic conversion script
Id: cif_fix_enum 1527 2010-12-29 10:47:43Z saulius 

The following automatic conversions were performed:

'_symmetry_cell_setting' value 'Triclinic' changed to 'triclinic'
according to /home/saulius/struct/CIF-dictionaries/cif_core.dic
dictionary named 'cif_core.dic' version 2.4.1 from 2010-06-29.

Automatic conversion script
Id: cif_fix_values 1715 2011-07-08 13:25:40Z adriana 
;
_cod_original_cell_volume 893.3(4)
_cod_database_code 2204461
_cod_database_fobs_code 2204461

loop_
_symmetry_equiv_pos_as_xyz
'x, y, z'
'-x, -y, -z'

loop_
_atom_site_label
_atom_site_fract_x
_atom_site_fract_y
_atom_site_fract_z
_atom_site_U_iso_or_equiv
_atom_site_adp_type
_atom_site_calc_flag
_atom_site_refinement_flags
_atom_site_occupancy
_atom_site_type_symbol
S1 0.51749(14) 0.19868(10) 0.26432(10) 0.0457(3) Uani d . 1 S
S2 0.62103(14) 0.00481(10) 0.28699(11) 0.0463(3) Uani d . 1 S
O1 0.1382(4) 0.5754(3) 0.1103(3) 0.0694(10) Uani d . 1 O
H1 0.0922 0.5964 0.1692 0.104 Uiso calc R 1 H
O2 0.3007(4) 0.4177(3) 0.2676(3) 0.0616(9) Uani d . 1 O
O3 0.9871(4) -0.3504(3) 0.2877(3) 0.0580(9) Uani d . 1 O
O4 0.7378(4) -0.2463(3) 0.3422(3) 0.0557(8) Uani d . 1 O
C1 0.4429(5) 0.2827(4) 0.1024(4) 0.0397(9) Uani d . 1 C
C2 0.5041(5) 0.2291(4) 0.0112(4) 0.0456(10) Uani d . 1 C
H2 0.5850 0.1497 0.0342 0.055 Uiso calc R 1 H
C3 0.4454(6) 0.2928(5) -0.1127(4) 0.0520(11) Uani d . 1 C
H3 0.4843 0.2547 -0.1717 0.062 Uiso calc R 1 H
C4 0.3306(6) 0.4115(5) -0.1491(5) 0.0585(13) Uani d . 1 C
H4 0.2931 0.4545 -0.2332 0.070 Uiso calc R 1 H
C5 0.2704(6) 0.4676(4) -0.0622(4) 0.0495(11) Uani d . 1 C
H5 0.1923 0.5485 -0.0880 0.059 Uiso calc R 1 H
C6 0.3249(5) 0.4048(4) 0.0646(4) 0.0386(9) Uani d . 1 C
C7 0.2546(5) 0.4657(4) 0.1571(4) 0.0437(10) Uani d . 1 C
C8 0.8397(5) 0.0074(4) 0.2184(4) 0.0366(9) Uani d . 1 C
C9 0.9021(5) 0.1276(4) 0.1585(4) 0.0431(10) Uani d . 1 C
H9 0.8314 0.2075 0.1543 0.052 Uiso calc R 1 H
C10 1.0703(5) 0.1274(4) 0.1052(4) 0.0503(11) Uani d . 1 C
H10 1.1131 0.2073 0.0671 0.060 Uiso calc R 1 H
C11 1.1737(6) 0.0112(5) 0.1081(5) 0.0528(11) Uani d . 1 C
H11 1.2857 0.0127 0.0712 0.063 Uiso calc R 1 H
C12 1.1128(5) -0.1081(4) 0.1654(4) 0.0476(10) Uani d . 1 C
H12 1.1843 -0.1868 0.1672 0.057 Uiso calc R 1 H
C13 0.9447(5) -0.1121(4) 0.2209(4) 0.0364(9) Uani d . 1 C
C14 0.8865(5) -0.2458(4) 0.2869(4) 0.0409(10) Uani d . 1 C
N1 0.2185(5) 0.6895(3) 0.5036(3) 0.0488(9) Uani d . 1 N
H1A 0.2715 0.6138 0.5033 0.059 Uiso calc R 1 H
C15 0.2997(7) 0.7938(5) 0.4564(5) 0.0588(12) Uani d . 1 C
H15 0.4138 0.7843 0.4239 0.071 Uiso calc R 1 H
C16 0.2166(6) 0.9155(4) 0.4554(5) 0.0519(11) Uani d . 1 C
H16 0.2759 0.9871 0.4225 0.062 Uiso calc R 1 H
C17 0.0479(5) 0.9341(4) 0.5017(4) 0.0404(9) Uani d . 1 C
C18 -0.0310(6) 0.8216(4) 0.5521(4) 0.0486(11) Uani d . 1 C
H18 -0.1442 0.8282 0.5868 0.058 Uiso calc R 1 H
C19 0.0550(6) 0.7015(4) 0.5516(5) 0.0498(11) Uani d . 1 C
H19 -0.0006 0.6279 0.5848 0.060 Uiso calc R 1 H
O1W 0.3367(4) 0.4652(3) 0.4780(3) 0.0578(8) Uani d D 1 O
H1WA 0.3027 0.4010 0.5415 0.087 Uiso d RD 1 H
H1WB 0.3037 0.4700 0.4094 0.087 Uiso d RD 1 H

loop_
_atom_site_aniso_label
_atom_site_aniso_U_11
_atom_site_aniso_U_22
_atom_site_aniso_U_33
_atom_site_aniso_U_12
_atom_site_aniso_U_13
_atom_site_aniso_U_23
S1 0.0507(7) 0.0354(6) 0.0443(6) 0.0085(5) -0.0012(5) -0.0180(4)
S2 0.0425(6) 0.0328(5) 0.0545(7) 0.0037(4) 0.0051(5) -0.0166(5)
O1 0.073(2) 0.053(2) 0.073(2) 0.0313(17) -0.0172(19) -0.0329(17)
O2 0.072(2) 0.0484(18) 0.059(2) 0.0147(16) -0.0054(17) -0.0274(16)
O3 0.058(2) 0.0372(16) 0.074(2) 0.0101(14) 0.0001(17) -0.0283(15)
O4 0.0499(19) 0.0358(16) 0.076(2) 0.0007(14) 0.0069(16) -0.0242(15)
C1 0.034(2) 0.037(2) 0.047(2) -0.0004(17) -0.0012(18) -0.0195(17)
C2 0.040(2) 0.046(2) 0.054(3) 0.0019(19) 0.000(2) -0.029(2)
C3 0.045(2) 0.066(3) 0.048(3) -0.007(2) 0.001(2) -0.029(2)
C4 0.056(3) 0.064(3) 0.051(3) -0.001(2) -0.012(2) -0.021(2)
C5 0.049(3) 0.039(2) 0.054(3) 0.0013(19) -0.011(2) -0.0153(19)
C6 0.033(2) 0.033(2) 0.051(2) -0.0046(16) 0.0008(18) -0.0199(17)
C7 0.042(2) 0.031(2) 0.057(3) -0.0005(17) -0.001(2) -0.0201(19)
C8 0.036(2) 0.0299(19) 0.039(2) 0.0025(16) -0.0049(17) -0.0129(16)
C9 0.041(2) 0.031(2) 0.051(2) -0.0008(17) -0.0042(19) -0.0132(17)
C10 0.045(2) 0.047(2) 0.058(3) -0.018(2) 0.003(2) -0.017(2)
C11 0.037(2) 0.057(3) 0.061(3) -0.011(2) 0.008(2) -0.023(2)
C12 0.037(2) 0.048(2) 0.059(3) 0.0024(19) 0.000(2) -0.029(2)
C13 0.032(2) 0.039(2) 0.038(2) 0.0013(16) -0.0049(16) -0.0184(16)
C14 0.043(2) 0.034(2) 0.046(2) 0.0061(18) -0.0078(19) -0.0204(17)
N1 0.056(2) 0.0290(17) 0.054(2) -0.0012(16) -0.0017(18) -0.0131(15)
C15 0.057(3) 0.046(3) 0.074(3) 0.003(2) -0.001(2) -0.031(2)
C16 0.053(3) 0.040(2) 0.062(3) -0.004(2) 0.000(2) -0.024(2)
C17 0.050(2) 0.036(2) 0.034(2) -0.0012(18) -0.0079(18) -0.0151(16)
C18 0.045(2) 0.032(2) 0.062(3) -0.0061(18) 0.005(2) -0.0143(19)
C19 0.045(2) 0.037(2) 0.064(3) -0.0088(19) -0.002(2) -0.016(2)
O1W 0.067(2) 0.0409(17) 0.068(2) -0.0095(15) -0.0021(17) -0.0250(15)

loop_
_atom_type_symbol
_atom_type_description
_atom_type_scat_dispersion_real
_atom_type_scat_dispersion_imag
_atom_type_scat_source
C C 0.0033 0.0016 'International Tables Vol C Tables 4.2.6.8 and 6.1.1.4'
H H 0.0000 0.0000 'International Tables Vol C Tables 4.2.6.8 and 6.1.1.4'
N N 0.0061 0.0033 'International Tables Vol C Tables 4.2.6.8 and 6.1.1.4'
O O 0.0106 0.0060 'International Tables Vol C Tables 4.2.6.8 and 6.1.1.4'
S S 0.1246 0.1234 'International Tables Vol C Tables 4.2.6.8 and 6.1.1.4'

loop_
_geom_angle_atom_site_label_1
_geom_angle_atom_site_label_2
_geom_angle_atom_site_label_3
_geom_angle_site_symmetry_3
_geom_angle
_geom_angle_publ_flag
C1 S1 S2 . 105.11(14) yes
C8 S2 S1 . 106.17(13) yes
C7 O1 H1 . 109.5 no
C2 C1 C6 . 118.8(4) no
C2 C1 S1 . 120.6(3) no
C6 C1 S1 . 120.6(3) no
C3 C2 C1 . 120.6(4) no
C3 C2 H2 . 119.7 no
C1 C2 H2 . 119.7 no
C4 C3 C2 . 120.4(4) no
C4 C3 H3 . 119.8 no
C2 C3 H3 . 119.8 no
C3 C4 C5 . 120.3(4) no
C3 C4 H4 . 119.9 no
C5 C4 H4 . 119.9 no
C4 C5 C6 . 120.8(4) no
C4 C5 H5 . 119.6 no
C6 C5 H5 . 119.6 no
C5 C6 C1 . 119.1(4) no
C5 C6 C7 . 119.7(4) no
C1 C6 C7 . 121.2(4) no
O2 C7 O1 . 122.9(4) no
O2 C7 C6 . 122.7(4) no
O1 C7 C6 . 114.4(4) no
C9 C8 C13 . 120.0(4) no
C9 C8 S2 . 120.6(3) no
C13 C8 S2 . 119.4(3) no
C10 C9 C8 . 119.6(4) no
C10 C9 H9 . 120.2 no
C8 C9 H9 . 120.2 no
C11 C10 C9 . 120.7(4) no
C11 C10 H10 . 119.7 no
C9 C10 H10 . 119.7 no
C10 C11 C12 . 120.3(4) no
C10 C11 H11 . 119.8 no
C12 C11 H11 . 119.8 no
C11 C12 C13 . 120.6(4) no
C11 C12 H12 . 119.7 no
C13 C12 H12 . 119.7 no
C12 C13 C8 . 118.8(4) no
C12 C13 C14 . 118.6(4) no
C8 C13 C14 . 122.6(4) no
O4 C14 O3 . 123.3(4) no
O4 C14 C13 . 116.7(3) no
O3 C14 C13 . 120.0(4) no
C15 N1 C19 . 120.4(4) no
C15 N1 H1A . 119.8 no
C19 N1 H1A . 119.8 no
N1 C15 C16 . 120.5(5) no
N1 C15 H15 . 119.8 no
C16 C15 H15 . 119.8 no
C15 C16 C17 . 121.6(4) no
C15 C16 H16 . 119.2 no
C17 C16 H16 . 119.2 no
C16 C17 C18 . 115.9(4) no
C16 C17 C17 2_576 123.0(5) no
C18 C17 C17 2_576 121.1(5) no
C19 C18 C17 . 121.2(4) no
C19 C18 H18 . 119.4 no
C17 C18 H18 . 119.4 no
N1 C19 C18 . 120.4(4) no
N1 C19 H19 . 119.8 no
C18 C19 H19 . 119.8 no
H1WA O1W H1WB . 110.1 no

loop_
_geom_bond_atom_site_label_1
_geom_bond_atom_site_label_2
_geom_bond_site_symmetry_2
_geom_bond_distance
_geom_bond_publ_flag
S1 C1 . 1.798(4) yes
S1 S2 . 2.0602(15) yes
S2 C8 . 1.802(4) yes
O1 C7 . 1.312(5) yes
O1 H1 . 0.82 no
O2 C7 . 1.216(5) yes
O3 C14 . 1.260(5) yes
O4 C14 . 1.259(5) yes
C1 C2 . 1.397(6) no
C1 C6 . 1.404(5) no
C2 C3 . 1.379(6) no
C2 H2 . 0.93 no
C3 C4 . 1.366(6) no
C3 H3 . 0.93 no
C4 C5 . 1.372(7) no
C4 H4 . 0.93 no
C5 C6 . 1.396(6) no
C5 H5 . 0.93 no
C6 C7 . 1.478(6) no
C8 C9 . 1.392(5) no
C8 C13 . 1.402(5) no
C9 C10 . 1.387(6) no
C9 H9 . 0.93 no
C10 C11 . 1.366(6) no
C10 H10 . 0.93 no
C11 C12 . 1.378(6) no
C11 H11 . 0.93 no
C12 C13 . 1.395(6) no
C12 H12 . 0.93 no
C13 C14 . 1.506(6) no
N1 C15 . 1.329(6) yes
N1 C19 . 1.337(6) yes
N1 H1A . 0.86 no
C15 C16 . 1.372(6) yes
C15 H15 . 0.93 no
C16 C17 . 1.374(6) yes
C16 H16 . 0.93 no
C17 C18 . 1.392(6) yes
C17 C17 2_576 1.490(8) yes
C18 C19 . 1.369(6) yes
C18 H18 . 0.93 no
C19 H19 . 0.93 no
O1W H1WA . 0.84 no
O1W H1WB . 0.84 no

loop_
_geom_hbond_atom_site_label_D
_geom_hbond_atom_site_label_H
_geom_hbond_atom_site_label_A
_geom_hbond_site_symmetry_A
_geom_hbond_distance_DH
_geom_hbond_distance_HA
_geom_hbond_distance_DA
_geom_hbond_angle_DHA
O1 H1 O3 1_465 0.82 1.75 2.566(5) 177
O1W H1WA O4 2_656 0.84 1.74 2.569(4) 167
N1 H1A O1W . 0.86 1.76 2.605(5) 165
O1W H1WB O2 . 0.84 1.95 2.738(5) 157

loop_
_geom_torsion_atom_site_label_1
_geom_torsion_atom_site_label_2
_geom_torsion_atom_site_label_3
_geom_torsion_atom_site_label_4
_geom_torsion_site_symmetry_1
_geom_torsion_site_symmetry_4
_geom_torsion
_geom_torsion_publ_flag
C1 S1 S2 C8 . . 83.48(19) yes
S2 S1 C1 C2 . . -18.4(4) yes
S2 S1 C1 C6 . . 162.9(3) yes
C6 C1 C2 C3 . . -2.0(6) no
S1 C1 C2 C3 . . 179.3(3) no
C1 C2 C3 C4 . . 2.0(7) no
C2 C3 C4 C5 . . -1.0(7) no
C3 C4 C5 C6 . . 0.0(7) no
C4 C5 C6 C1 . . 0.0(6) no
C4 C5 C6 C7 . . -178.5(4) no
C2 C1 C6 C5 . . 1.0(6) no
S1 C1 C6 C5 . . 179.7(3) no
C2 C1 C6 C7 . . 179.5(4) no
S1 C1 C6 C7 . . -1.8(5) no
C5 C6 C7 O2 . . -177.9(4) no
C1 C6 C7 O2 . . 3.6(6) no
C5 C6 C7 O1 . . 2.3(6) no
C1 C6 C7 O1 . . -176.2(4) no
S1 S2 C8 C9 . . -3.3(3) no
S1 S2 C8 C13 . . 179.3(3) no
C13 C8 C9 C10 . . -2.0(6) no
S2 C8 C9 C10 . . -179.3(3) no
C8 C9 C10 C11 . . 1.6(7) no
C9 C10 C11 C12 . . -0.7(7) no
C10 C11 C12 C13 . . 0.2(7) no
C11 C12 C13 C8 . . -0.7(6) no
C11 C12 C13 C14 . . -177.7(4) no
C9 C8 C13 C12 . . 1.6(6) no
S2 C8 C13 C12 . . 178.9(3) no
C9 C8 C13 C14 . . 178.5(4) no
S2 C8 C13 C14 . . -4.2(5) no
C12 C13 C14 O4 . . 176.0(4) no
C8 C13 C14 O4 . . -0.9(6) no
C12 C13 C14 O3 . . -2.1(6) no
C8 C13 C14 O3 . . -179.1(4) no
C19 N1 C15 C16 . . -0.5(7) no
N1 C15 C16 C17 . . -0.4(7) no
C15 C16 C17 C18 . . 1.4(7) no
C15 C16 C17 C17 . 2_576 -178.1(5) no
C16 C17 C18 C19 . . -1.6(6) no
C17 C17 C18 C19 2_576 . 177.9(5) no
C15 N1 C19 C18 . . 0.3(7) no
C17 C18 C19 N1 . . 0.8(7) no
